data_2221821
loop_
_publ_author_name
'Xu, Hua-Jie'
'Du, Na-Na'
'Jiang, Xue-Yue'
'Sheng, Liang-Quan'
'Tian, Yu-Peng'

_publ_section_title
;
 (<i>E</i>)-2-Hydroxynaphthalene-1-carbaldehyde semicarbazone
;
_journal_coeditor_code SU2105
_journal_issue 5
_journal_name_full 'Acta Crystallographica Section E'
_journal_page_first o1047
_journal_paper_doi 10.1107/S160053680901174X
_journal_volume 65
_journal_year 2009
_chemical_formula_iupac 'C12 H11 N3 O2'
_chemical_formula_moiety 'C12 H11 N3 O2'
_chemical_formula_sum 'C12 H11 N3 O2'
_chemical_formula_weight 229.24
_chemical_name_systematic
;
(<i>E</i>)-2-Hydroxynaphthalene-1-carbaldehyde semicarbazone
;
_space_group_IT_number 14
_symmetry_cell_setting monoclinic
_symmetry_space_group_name_Hall '-P 2ybc'
_symmetry_space_group_name_H-M 'P 1 21/c 1'
_atom_sites_solution_hydrogens geom
_atom_sites_solution_primary direct
_atom_sites_solution_secondary difmap
_audit_creation_method SHELXL-97
_cell_angle_alpha 90.00
_cell_angle_beta 114.26(3)
_cell_angle_gamma 90.00
_cell_formula_units_Z 4
_cell_length_a 16.091(3)
_cell_length_b 4.7350(9)
_cell_length_c 15.776(3)
_cell_measurement_reflns_used 628
_cell_measurement_temperature 283(2)
_cell_measurement_theta_max 15
_cell_measurement_theta_min 2.5
_cell_volume 1095.8(4)
_computing_cell_refinement 'SAINT (Siemens, 1996)'
_computing_data_collection 'SMART (Siemens, 1996)'
_computing_data_reduction 'SAINT (Siemens, 1996)'
_computing_molecular_graphics 'SHELXTL (Sheldrick, 2008)'
_computing_publication_material 'SHELXTL (Sheldrick, 2008)'
_computing_structure_refinement 'SHELXL97 (Sheldrick, 2008)'
_computing_structure_solution 'SHELXS97 (Sheldrick, 2008)'
_diffrn_ambient_temperature 283(2)
_diffrn_measured_fraction_theta_full 0.975
_diffrn_measured_fraction_theta_max 0.975
_diffrn_measurement_device_type 'Bruker SMART CCD area-detector'
_diffrn_measurement_method '\f and \w'
_diffrn_radiation_monochromator graphite
_diffrn_radiation_source 'fine-focus sealed tube'
_diffrn_radiation_type MoK\a
_diffrn_radiation_wavelength 0.71073
_diffrn_reflns_av_R_equivalents 0.0153
_diffrn_reflns_av_sigmaI/netI 0.0222
_diffrn_reflns_limit_h_max 20
_diffrn_reflns_limit_h_min -20
_diffrn_reflns_limit_k_max 4
_diffrn_reflns_limit_k_min -6
_diffrn_reflns_limit_l_max 19
_diffrn_reflns_limit_l_min -19
_diffrn_reflns_number 6629
_diffrn_reflns_theta_full 26.99
_diffrn_reflns_theta_max 26.99
_diffrn_reflns_theta_min 2.83
_diffrn_standards_decay_% 0
_diffrn_standards_number 0
_exptl_absorpt_coefficient_mu 0.098
_exptl_absorpt_correction_T_max 0.9894
_exptl_absorpt_correction_T_min 0.9880
_exptl_absorpt_correction_type multi-scan
_exptl_absorpt_process_details '(SADABS; Sheldrick, 1996)'
_exptl_crystal_colour yellow
_exptl_crystal_density_diffrn 1.389
_exptl_crystal_density_method 'not measured'
_exptl_crystal_description block
_exptl_crystal_F_000 480
_exptl_crystal_size_max 0.20
_exptl_crystal_size_mid 0.10
_exptl_crystal_size_min 0.10
_refine_diff_density_max 0.190
_refine_diff_density_min -0.151
_refine_ls_extinction_method none
_refine_ls_goodness_of_fit_ref 1.045
_refine_ls_hydrogen_treatment constr
_refine_ls_matrix_type full
_refine_ls_number_parameters 155
_refine_ls_number_reflns 2324
_refine_ls_number_restraints 0
_refine_ls_restrained_S_all 1.045
_refine_ls_R_factor_all 0.0583
_refine_ls_R_factor_gt 0.0366
_refine_ls_shift/su_max 0.000
_refine_ls_shift/su_mean 0.000
_refine_ls_structure_factor_coef Fsqd
_refine_ls_weighting_details 'calc w=1/[\s^2^(Fo^2^)+(0.0607P)^2^] where P=(Fo^2^+2Fc^2^)/3'
_refine_ls_weighting_scheme calc
_refine_ls_wR_factor_gt 0.1018
_refine_ls_wR_factor_ref 0.1073
_reflns_number_gt 1550
_reflns_number_total 2324
_reflns_threshold_expression I>2\s(I)
_cod_data_source_file su2105.cif
_cod_data_source_block I
_cod_original_sg_symbol_H-M 'P 21/c'
_cod_database_code 2221821
_cod_database_fobs_code 2221821

loop_
_symmetry_equiv_pos_as_xyz
'x, y, z'
'-x, y+1/2, -z+1/2'
'-x, -y, -z'
'x, -y-1/2, z-1/2'

loop_
_atom_site_type_symbol
_atom_site_label
_atom_site_fract_x
_atom_site_fract_y
_atom_site_fract_z
_atom_site_U_iso_or_equiv
_atom_site_adp_type
_atom_site_calc_flag
_atom_site_refinement_flags
_atom_site_occupancy
_atom_site_disorder_assembly
_atom_site_disorder_group
C C1 0.23742(8) 0.2085(3) 0.15396(8) 0.0367(3) Uani d . 1 . .
C C2 0.24256(9) 0.1120(3) 0.23930(9) 0.0441(3) Uani d . 1 . .
C C3 0.30716(10) -0.0898(3) 0.29109(10) 0.0538(4) Uani d . 1 . .
H H3C 0.3094 -0.1497 0.3481 0.065 Uiso calc R 1 . .
C C4 0.36618(10) -0.1978(3) 0.25859(10) 0.0530(4) Uani d . 1 . .
H H4A 0.4089 -0.3307 0.2939 0.064 Uiso calc R 1 . .
C C5 0.36419(8) -0.1126(3) 0.17185(9) 0.0435(3) Uani d . 1 . .
C C6 0.42499(10) -0.2280(3) 0.13721(11) 0.0572(4) Uani d . 1 . .
H H6A 0.4674 -0.3622 0.1722 0.069 Uiso calc R 1 . .
C C7 0.42258(10) -0.1462(4) 0.05361(12) 0.0623(4) Uani d . 1 . .
H H7A 0.4634 -0.2231 0.0320 0.075 Uiso calc R 1 . .
C C8 0.35881(11) 0.0531(3) 0.00052(11) 0.0571(4) Uani d . 1 . .
H H8A 0.3572 0.1088 -0.0567 0.068 Uiso calc R 1 . .
C C9 0.29852(9) 0.1678(3) 0.03161(9) 0.0477(4) Uani d . 1 . .
H H9A 0.2560 0.2989 -0.0053 0.057 Uiso calc R 1 . .
C C10 0.29938(8) 0.0915(3) 0.11853(9) 0.0377(3) Uani d . 1 . .
C C11 0.17325(8) 0.4299(3) 0.10430(9) 0.0383(3) Uani d . 1 . .
H H11 0.1777 0.5185 0.0537 0.046 Uiso calc R 1 . .
C C12 -0.01922(9) 0.7854(3) 0.10281(9) 0.0405(3) Uani d . 1 . .
N N1 0.11062(7) 0.5029(2) 0.13008(7) 0.0419(3) Uani d . 1 . .
N N2 0.05492(7) 0.7251(2) 0.08591(7) 0.0447(3) Uani d . 1 . .
H H2 0.0671 0.8266 0.0473 0.054 Uiso calc R 1 . .
N N3 -0.04085(8) 0.6020(3) 0.15536(8) 0.0551(4) Uani d . 1 . .
H H3A -0.0873 0.6333 0.1678 0.066 Uiso calc R 1 . .
H H3B -0.0083 0.4530 0.1765 0.066 Uiso calc R 1 . .
O O1 0.18694(7) 0.2086(2) 0.27791(7) 0.0616(3) Uani d . 1 . .
H H1 0.1521 0.3272 0.2436 0.092 Uiso calc R 1 . .
O O2 -0.06341(7) 1.00232(19) 0.07058(6) 0.0510(3) Uani d . 1 . .

loop_
_atom_site_aniso_label
_atom_site_aniso_U_11
_atom_site_aniso_U_22
_atom_site_aniso_U_33
_atom_site_aniso_U_12
_atom_site_aniso_U_13
_atom_site_aniso_U_23
C1 0.0325(6) 0.0356(7) 0.0400(7) -0.0004(5) 0.0127(6) 0.0012(6)
C2 0.0426(7) 0.0456(8) 0.0445(7) 0.0005(6) 0.0183(6) 0.0036(6)
C3 0.0547(9) 0.0555(9) 0.0458(8) 0.0047(7) 0.0151(7) 0.0146(7)
C4 0.0425(8) 0.0467(9) 0.0575(9) 0.0073(7) 0.0080(7) 0.0094(7)
C5 0.0317(7) 0.0378(8) 0.0543(8) -0.0019(6) 0.0108(6) -0.0042(6)
C6 0.0386(8) 0.0501(9) 0.0765(11) 0.0066(7) 0.0172(7) -0.0063(8)
C7 0.0479(8) 0.0625(11) 0.0841(12) 0.0004(8) 0.0347(8) -0.0223(9)
C8 0.0560(9) 0.0636(10) 0.0593(9) -0.0035(8) 0.0313(8) -0.0097(8)
C9 0.0436(8) 0.0519(9) 0.0478(8) 0.0035(6) 0.0191(7) -0.0028(6)
C10 0.0313(6) 0.0356(7) 0.0438(7) -0.0040(5) 0.0131(6) -0.0052(6)
C11 0.0371(7) 0.0381(8) 0.0389(7) -0.0001(6) 0.0150(6) 0.0004(6)
C12 0.0416(7) 0.0368(8) 0.0434(7) 0.0014(6) 0.0177(6) -0.0071(6)
N1 0.0385(6) 0.0396(6) 0.0480(6) 0.0057(5) 0.0182(5) 0.0030(5)
N2 0.0428(6) 0.0401(7) 0.0560(7) 0.0097(5) 0.0250(6) 0.0108(5)
N3 0.0579(8) 0.0484(8) 0.0733(8) 0.0123(6) 0.0414(7) 0.0112(6)
O1 0.0642(7) 0.0759(8) 0.0575(6) 0.0184(6) 0.0378(6) 0.0190(5)
O2 0.0525(6) 0.0432(6) 0.0616(6) 0.0139(5) 0.0280(5) 0.0039(5)

loop_
_atom_type_symbol
_atom_type_description
_atom_type_scat_dispersion_real
_atom_type_scat_dispersion_imag
_atom_type_scat_source
C C 0.0033 0.0016 'International Tables Vol C Tables 4.2.6.8 and 6.1.1.4'
H H 0.0000 0.0000 'International Tables Vol C Tables 4.2.6.8 and 6.1.1.4'
N N 0.0061 0.0033 'International Tables Vol C Tables 4.2.6.8 and 6.1.1.4'
O O 0.0106 0.0060 'International Tables Vol C Tables 4.2.6.8 and 6.1.1.4'

loop_
_geom_angle_atom_site_label_1
_geom_angle_atom_site_label_2
_geom_angle_atom_site_label_3
_geom_angle_site_symmetry_1
_geom_angle_site_symmetry_3
_geom_angle
_geom_angle_publ_flag
C2 C1 C10 . . 118.31(12) ?
C2 C1 C11 . . 120.31(11) ?
C10 C1 C11 . . 121.34(11) ?
O1 C2 C1 . . 122.52(12) ?
O1 C2 C3 . . 115.95(12) ?
C1 C2 C3 . . 121.53(12) ?
C4 C3 C2 . . 120.36(13) ?
C4 C3 H3C . . 119.8 ?
C2 C3 H3C . . 119.8 ?
C3 C4 C5 . . 121.27(13) ?
C3 C4 H4A . . 119.4 ?
C5 C4 H4A . . 119.4 ?
C6 C5 C4 . . 121.35(14) ?
C6 C5 C10 . . 119.48(13) ?
C4 C5 C10 . . 119.17(12) ?
C7 C6 C5 . . 121.13(15) ?
C7 C6 H6A . . 119.4 ?
C5 C6 H6A . . 119.4 ?
C6 C7 C8 . . 119.79(13) ?
C6 C7 H7A . . 120.1 ?
C8 C7 H7A . . 120.1 ?
C9 C8 C7 . . 120.64(14) ?
C9 C8 H8A . . 119.7 ?
C7 C8 H8A . . 119.7 ?
C8 C9 C10 . . 121.44(14) ?
C8 C9 H9A . . 119.3 ?
C10 C9 H9A . . 119.3 ?
C9 C10 C5 . . 117.51(11) ?
C9 C10 C1 . . 123.13(12) ?
C5 C10 C1 . . 119.36(11) ?
N1 C11 C1 . . 120.08(11) ?
N1 C11 H11 . . 120.0 ?
C1 C11 H11 . . 120.0 ?
O2 C12 N3 . . 122.80(12) ?
O2 C12 N2 . . 119.96(12) ?
N3 C12 N2 . . 117.24(12) ?
C11 N1 N2 . . 118.76(10) ?
C12 N2 N1 . . 120.39(10) ?
C12 N2 H2 . . 119.8 ?
N1 N2 H2 . . 119.8 ?
C12 N3 H3A . . 120.0 ?
C12 N3 H3B . . 120.0 ?
H3A N3 H3B . . 120.0 ?
C2 O1 H1 . . 109.5 ?

loop_
_geom_bond_atom_site_label_1
_geom_bond_atom_site_label_2
_geom_bond_site_symmetry_2
_geom_bond_distance
_geom_bond_publ_flag
C1 C2 . 1.3916(17) ?
C1 C10 . 1.4390(16) ?
C1 C11 . 1.4540(17) ?
C2 O1 . 1.3525(15) ?
C2 C3 . 1.4013(19) ?
C3 C4 . 1.352(2) ?
C3 H3C . 0.9300 ?
C4 C5 . 1.414(2) ?
C4 H4A . 0.9300 ?
C5 C6 . 1.4120(19) ?
C5 C10 . 1.4172(18) ?
C6 C7 . 1.360(2) ?
C6 H6A . 0.9300 ?
C7 C8 . 1.392(2) ?
C7 H7A . 0.9300 ?
C8 C9 . 1.3667(18) ?
C8 H8A . 0.9300 ?
C9 C10 . 1.4126(18) ?
C9 H9A . 0.9300 ?
C11 N1 . 1.2798(15) ?
C11 H11 . 0.9300 ?
C12 O2 . 1.2336(14) ?
C12 N3 . 1.3417(16) ?
C12 N2 . 1.3554(15) ?
N1 N2 . 1.3719(14) ?
N2 H2 . 0.8600 ?
N3 H3A . 0.8600 ?
N3 H3B . 0.8600 ?
O1 H1 . 0.8200 ?

loop_
_geom_hbond_atom_site_label_D
_geom_hbond_atom_site_label_H
_geom_hbond_atom_site_label_A
_geom_hbond_site_symmetry_A
_geom_hbond_distance_DH
_geom_hbond_distance_HA
_geom_hbond_distance_DA
_geom_hbond_angle_DHA
O1 H1 N1 . 0.82 1.83 2.5563(15) 146.2
N2 H2 O2 3_575 0.86 2.01 2.8385(15) 162.5
N3 H3A O1 2 0.86 2.14 2.9871(15) 170.6
N3 H3B O2 1_545 0.86 2.63 3.0957(16) 115.2

loop_
_geom_torsion_atom_site_label_1
_geom_torsion_atom_site_label_2
_geom_torsion_atom_site_label_3
_geom_torsion_atom_site_label_4
_geom_torsion_site_symmetry_1
_geom_torsion_site_symmetry_2
_geom_torsion_site_symmetry_3
_geom_torsion_site_symmetry_4
_geom_torsion
_geom_torsion_publ_flag
C10 C1 C2 O1 . . . . -179.71(12) ?
C11 C1 C2 O1 . . . . 2.7(2) ?
C10 C1 C2 C3 . . . . 1.2(2) ?
C11 C1 C2 C3 . . . . -176.41(13) ?
O1 C2 C3 C4 . . . . -179.60(13) ?
C1 C2 C3 C4 . . . . -0.4(2) ?
C2 C3 C4 C5 . . . . -0.4(2) ?
C3 C4 C5 C6 . . . . -179.15(13) ?
C3 C4 C5 C10 . . . . 0.5(2) ?
C4 C5 C6 C7 . . . . 179.75(13) ?
C10 C5 C6 C7 . . . . 0.1(2) ?
C5 C6 C7 C8 . . . . -0.5(2) ?
C6 C7 C8 C9 . . . . 0.0(2) ?
C7 C8 C9 C10 . . . . 0.8(2) ?
C8 C9 C10 C5 . . . . -1.1(2) ?
C8 C9 C10 C1 . . . . 179.65(12) ?
C6 C5 C10 C9 . . . . 0.63(18) ?
C4 C5 C10 C9 . . . . -179.00(12) ?
C6 C5 C10 C1 . . . . 179.93(12) ?
C4 C5 C10 C1 . . . . 0.30(18) ?
C2 C1 C10 C9 . . . . 178.15(12) ?
C11 C1 C10 C9 . . . . -4.27(19) ?
C2 C1 C10 C5 . . . . -1.10(18) ?
C11 C1 C10 C5 . . . . 176.48(11) ?
C2 C1 C11 N1 . . . . -12.17(19) ?
C10 C1 C11 N1 . . . . 170.30(11) ?
C1 C11 N1 N2 . . . . 175.68(11) ?
O2 C12 N2 N1 . . . . 172.35(11) ?
N3 C12 N2 N1 . . . . -7.35(18) ?
C11 N1 N2 C12 . . . . 171.46(11) ?

loop_
_cod_related_entry_id
_cod_related_entry_database
_cod_related_entry_code
1 ChemSpider 12984456
